data_7127600
loop_
_publ_author_name
'Perlata, Ricardo A.'
'Huxley, Michael T.'
'Shi, Zhaolin'
'Zhang, Yue-Biao'
'Sumby, Christopher J.'
'Doonan, Christian J.'

_publ_section_title
;
 A metal-organic framework supported iridium catalyst for the gas phase
 hydrogenation of ethylene.
;
_journal_issue 97
_journal_name_full 'Chemical communications (Cambridge, England)'
_journal_page_first 15313
_journal_page_last 15316
_journal_paper_doi 10.1039/d0cc06058e
_journal_volume 56
_journal_year 2020
_chemical_formula_moiety 'C76 H68 Cl0.5 Ir0.6 Mn3 N12 O12, 0.1(Cl)'
_chemical_formula_sum 'C90.88 H116.1 Cl0.6 Ir0.6 Mn3 N12 O20.02'
_chemical_formula_weight 1998.36
_space_group_crystal_system monoclinic
_space_group_IT_number 11
_space_group_name_Hall '-P 2yb'
_space_group_name_H-M_alt 'P 1 21/m 1'
_atom_sites_solution_hydrogens geom
_atom_sites_solution_primary dual
_audit_creation_date 2020-10-02
_audit_creation_method
;
Olex2 1.3
(compiled 2020.07.31 svn.rc2a77460 for OlexSys, GUI svn.r6145)
;
_audit_update_record
;
2020-10-02 deposited with the CCDC.	2020-10-27 downloaded from the CCDC.
;
_cell_angle_alpha 90
_cell_angle_beta 97.29(3)
_cell_angle_gamma 90
_cell_formula_units_Z 2
_cell_length_a 12.364(3)
_cell_length_b 33.500(7)
_cell_length_c 12.912(3)
_cell_measurement_reflns_used 68881
_cell_measurement_temperature 100(2)
_cell_measurement_theta_max 29.048
_cell_measurement_theta_min 1.216
_cell_volume 5305(2)
_computing_cell_refinement 'XDS (Kabsch, 1993)'
_computing_data_collection 'BluIce (McPhillips, 2002)'
_computing_data_reduction 'XDS (Kabsch, 1993)'
_computing_molecular_graphics 'Olex2 1.3 (Dolomanov et al., 2009)'
_computing_publication_material 'Olex2 1.3 (Dolomanov et al., 2009)'
_computing_structure_refinement 'SHELXL 2018/3 (Sheldrick, 2015)'
_computing_structure_solution 'SHELXT 2014/5 (Sheldrick, 2014)'
_diffrn_ambient_temperature 100(2)
_diffrn_measured_fraction_theta_full 0.944
_diffrn_measured_fraction_theta_max 0.750
_diffrn_measurement_device_type 'ADSC Quantum 210r'
_diffrn_measurement_method 'Phi Scan'
_diffrn_radiation_monochromator 'Silicon Double Crystal'
_diffrn_radiation_type Synchrotron
_diffrn_radiation_wavelength 0.71073
_diffrn_reflns_av_R_equivalents 0.0390
_diffrn_reflns_av_unetI/netI 0.0280
_diffrn_reflns_Laue_measured_fraction_full 0.944
_diffrn_reflns_Laue_measured_fraction_max 0.750
_diffrn_reflns_limit_h_max 15
_diffrn_reflns_limit_h_min -14
_diffrn_reflns_limit_k_max 39
_diffrn_reflns_limit_k_min -39
_diffrn_reflns_limit_l_max 16
_diffrn_reflns_limit_l_min -16
_diffrn_reflns_number 67414
_diffrn_reflns_point_group_measured_fraction_full 0.944
_diffrn_reflns_point_group_measured_fraction_max 0.750
_diffrn_reflns_theta_full 25.000
_diffrn_reflns_theta_max 28.912
_diffrn_reflns_theta_min 1.216
_diffrn_source 'MX1 Beamline Australian Synchrotron'
_exptl_absorpt_coefficient_mu 1.181
_exptl_absorpt_correction_type multi-scan
_exptl_absorpt_process_details 'XDS (Kabsch, 1993)'
_exptl_crystal_colour 'pale yellow'
_exptl_crystal_density_diffrn 1.251
_exptl_crystal_description plate
_exptl_crystal_F_000 2074
_exptl_crystal_size_max 0.28
_exptl_crystal_size_mid 0.13
_exptl_crystal_size_min 0.02
_platon_squeeze_details
;
The structure contains large solvent accessible voids containing
disordered solvent, in this case ethanol. To account for the 
removed electron density, 8 ethanol molecules (26e) per 
formula unit were added to the formula (16 ethanol molecules
per unit cell).
;
_refine_diff_density_max 1.710
_refine_diff_density_min -0.525
_refine_diff_density_rms 0.115
_refine_ls_extinction_method none
_refine_ls_goodness_of_fit_ref 1.359
_refine_ls_hydrogen_treatment constr
_refine_ls_matrix_type full
_refine_ls_number_parameters 576
_refine_ls_number_reflns 10667
_refine_ls_number_restraints 199
_refine_ls_restrained_S_all 1.355
_refine_ls_R_factor_all 0.1004
_refine_ls_R_factor_gt 0.0924
_refine_ls_shift/su_max 0.000
_refine_ls_shift/su_mean 0.000
_refine_ls_structure_factor_coef Fsqd
_refine_ls_weighting_details 'w=1/[\s^2^(Fo^2^)+(0.2000P)^2^] where P=(Fo^2^+2Fc^2^)/3'
_refine_ls_weighting_scheme calc
_refine_ls_wR_factor_gt 0.3047
_refine_ls_wR_factor_ref 0.3129
_reflns_Friedel_coverage 0.000
_reflns_number_gt 8625
_reflns_number_total 10667
_reflns_threshold_expression 'I > 2\s(I)'
_cod_data_source_file d0cc06058e2.cif
_cod_data_source_block MnMOF-1-IrClrev
_cod_depositor_comments
;
The following automatic conversions were performed:

data item '_exptl_absorpt_correction_type' value 'Multi-Scan' was
changed to 'multi-scan' in accordance with the
/home/data/users/saulius/crontab/automatic-downloads/rss-feeds/RSC/lib/dictionaries/cif_core.dic
dictionary named 'cif_core.dic' version 2.4.2 last updated on
2011-04-26.

Automatic conversion script
Id: cif_fix_values 7556 2019-12-06 15:28:31Z antanas 
;
_cod_original_cell_volume 5304.8(19)
_cod_original_formula_sum 'C90.88 H116.10 Cl0.60 Ir0.60 Mn3 N12 O20.02'
_cod_database_code 7127600
_shelx_shelxl_version_number 2018/3
_shelx_space_group_comment
;
The symmetry employed for this shelxl refinement is uniquely defined
by the following loop, which should always be used as a source of
symmetry information in preference to the above space-group names.
They are only intended as comments.
;
_shelx_estimated_absorpt_t_max 0.977
_shelx_estimated_absorpt_t_min 0.733
_olex2_refinement_description
;
1. Fixed Uiso
 At 1.2 times of:
  All C(H) groups, All C(H,H) groups
 At 1.5 times of:
  All C(H,H,H) groups
2. Restrained distances
 N62A-Ir3A
 2.15 with sigma of 0.02
 Ir3B-C85
 2.25 with sigma of 0.02
 Ir3B-C86
 2.25 with sigma of 0.02
 C85-C86
 1.3 with sigma of 0.02
 C85-C85_$1
 -2.6 with sigma of 0.02
 C63A-C66A
 1.54 with sigma of 0.02
 C65B-C67B
 -1.5 with sigma of 0.02
 C63B-C66B
 1.54 with sigma of 0.02
 N61B-C65B
 1.35 with sigma of 0.02
 N62B-C51B
 1.45 with sigma of 0.02
 C51A-N61A
 1.45 with sigma of 0.02
 N61A-N62A
 1.35 with sigma of 0.02
 C63A-C64A
 1.35 with sigma of 0.02
 C65A-C67A
 1.54 with sigma of 0.02
3. Restrained planarity
 C71A, C72A, C73A, C74A, C75A, C76A
 with sigma of 0.1
4. Uiso/Uaniso restraints and constraints
C51A \\sim N61A \\sim N62A \\sim C63A \\sim C64A \\sim C65A \\sim C66A \\sim
C67A \\sim N61B \\sim C65B \\sim C64B \\sim C63B \\sim C67B \\sim C71A \\sim
C72A \\sim C73A \\sim C74A \\sim C75A \\sim C76A \\sim Ir3A \\sim Ir3B \\sim
Cl81 \\sim Cl82: within 2A with sigma of 0.04 and sigma for terminal atoms of
0.08 within 2A
: with sigma of 0.1 and sigma for terminal atoms of 0.2
Uiso(C85) = Uiso(C86)
5. Same fragment restrains
{C51B, N62B, N61B, C65B, C64B, C63B, C67B, C66B, C71B, C72B, C73B, C74B, C75B,
C76B} sigma for 1-2: 0.02, 1-3: 0.04
as in
{C51A, N61A, N62A, C63A, C64A, C65A, C66A, C67A, C71A, C72A, C73A, C74A, C75A,
C76A}
6. Others
 Sof(C22B)=Sof(H22B)=Sof(C23B)=Sof(H23B)=Sof(C25B)=Sof(H25B)=Sof(C26B)=
 Sof(H26B)=1-FVAR(1)
 Sof(C22A)=Sof(H22A)=Sof(C23A)=Sof(H23A)=Sof(C25A)=Sof(H25A)=Sof(C26A)=
 Sof(H26A)=FVAR(1)
 Fixed Sof: C51B(0.375) H51A(0.375) H51B(0.375) N62B(0.75) N61B(0.75)
 C65B(0.75) C64B(0.75) C63B(0.75) C67B(0.75) H67A(0.75) H67B(0.75) H67C(0.75)
 C66B(0.75) H66A(0.75) H66B(0.75) H66C(0.75) C71B(0.75) C72B(0.75) H72B(0.75)
 C73B(0.75) H73B(0.75) C74B(0.75) C75B(0.75) H75B(0.75) C76B(0.75) H76B(0.75)
 C51A(0.125) H51C(0.125) H51D(0.125) N61A(0.25) N62A(0.25) C63A(0.25)
 C64A(0.25) C65A(0.25) C66A(0.25) H66D(0.25) H66E(0.25) H66F(0.25) C67A(0.25)
 H67D(0.25) H67E(0.25) H67F(0.25) C71A(0.25) C72A(0.25) H72A(0.25) C73A(0.25)
 H73A(0.25) C74A(0.25) C75A(0.25) H75A(0.25) C76A(0.25) H76A(0.25) Ir3A(0.05)
 Ir3B(0.25) Cl82(0.25) C85(0.25) H85A(0.25) H85B(0.25) Cl81(0.05) C86(0.25)
 H86A(0.25) H86B(0.25)
7.a Secondary CH2 refined with riding coordinates:
 C1(H1A,H1B), C51B(H51A,H51B), C51A(H51C,H51D), C85(H85A,H85B), C86(H86A,H86B)
7.b Aromatic/amide H refined with riding coordinates:
 C22A(H22A), C22B(H22B), C23A(H23A), C23B(H23B), C25A(H25A), C25B(H25B),
 C26A(H26A), C26B(H26B), C42(H42), C43(H43), C45(H45), C46(H46), C72B(H72B),
 C73B(H73B), C75B(H75B), C76B(H76B), C72A(H72A), C73A(H73A), C75A(H75A),
 C76A(H76A)
7.c Fitted hexagon refined as free rotating group:
 C71B(C72B,C73B,C74B,C75B,C76B)
7.d Idealised Me refined as rotating group:
 C16(H16A,H16B,H16C), C17(H17A,H17B,H17C), C36(H36A,H36B,H36C), C37(H37A,H37B,
 H37C), C67B(H67A,H67B,H67C), C66B(H66A,H66B,H66C), C66A(H66D,H66E,H66F),
 C67A(H67D,H67E,H67F)
;
_olex2_submission_special_instructions 'No special instructions were received'
_platon_squeeze_void_probe_radius 1.20

loop_
_space_group_symop_operation_xyz
'x, y, z'
'-x, y+1/2, -z'
'-x, -y, -z'
'x, -y-1/2, z'

loop_
_atom_site_label
_atom_site_type_symbol
_atom_site_fract_x
_atom_site_fract_y
_atom_site_fract_z
_atom_site_U_iso_or_equiv
_atom_site_adp_type
_atom_site_occupancy
_atom_site_site_symmetry_order
_atom_site_calc_flag
_atom_site_refinement_flags_posn
_atom_site_refinement_flags_adp
_atom_site_refinement_flags_occupancy
_atom_site_disorder_assembly
_atom_site_disorder_group
Mn1 Mn 0.79749(4) 0.56875(2) 0.39699(4) 0.0514(2) Uani 1 1 d . . . . .
C1 C 0.7059(3) 0.64980(12) 1.2668(3) 0.0569(8) Uani 1 1 d . . . . .
H1A H 0.681023 0.674863 1.230697 0.068 Uiso 1 1 calc R U . . .
H1B H 0.765780 0.656500 1.322451 0.068 Uiso 1 1 calc R U . . .
Mn2 Mn 1.000000 0.500000 0.500000 0.0614(3) Uani 1 2 d S . P . .
N11 N 0.7464(3) 0.62290(11) 1.1929(2) 0.0580(7) Uani 1 1 d . . . . .
N12 N 0.7980(3) 0.58881(10) 1.2285(2) 0.0568(7) Uani 1 1 d . . . . .
C13 C 0.8254(4) 0.56983(13) 1.1454(3) 0.0612(9) Uani 1 1 d . . . . .
C14 C 0.7900(4) 0.59204(14) 1.0536(3) 0.0644(10) Uani 1 1 d . . . . .
C15 C 0.7393(4) 0.62539(14) 1.0868(3) 0.0639(10) Uani 1 1 d . . . . .
C16 C 0.8857(5) 0.53126(17) 1.1556(3) 0.0843(16) Uani 1 1 d . . . . .
H16A H 0.921735 0.528316 1.227300 0.127 Uiso 1 1 calc R U . . .
H16B H 0.940632 0.530913 1.107146 0.127 Uiso 1 1 calc R U . . .
H16C H 0.834469 0.509168 1.139086 0.127 Uiso 1 1 calc R U . . .
C17 C 0.6823(6) 0.6591(2) 1.0268(4) 0.0981(19) Uani 1 1 d . . . . .
H17A H 0.613570 0.664801 1.054308 0.147 Uiso 1 1 calc R U . . .
H17B H 0.667080 0.651713 0.952990 0.147 Uiso 1 1 calc R U . . .
H17C H 0.728811 0.682868 1.033908 0.147 Uiso 1 1 calc R U . . .
C21 C 0.8053(4) 0.58195(16) 0.9453(3) 0.0685(11) Uani 1 1 d . . . . .
C22A C 0.7909(6) 0.5420(2) 0.9098(5) 0.0684(19) Uani 0.636(9) 1 d . . P A 1
H22A H 0.769985 0.522215 0.955974 0.082 Uiso 0.636(9) 1 calc R U P A 1
C22B C 0.9101(10) 0.5662(5) 0.9240(9) 0.074(4) Uani 0.364(9) 1 d . . P A 2
H22B H 0.968174 0.562929 0.978987 0.089 Uiso 0.364(9) 1 calc R U P A 2
C23A C 0.8070(6) 0.5311(2) 0.8065(5) 0.0669(18) Uani 0.636(9) 1 d . . P A 1
H23A H 0.800069 0.504162 0.783469 0.080 Uiso 0.636(9) 1 calc R U P A 1
C23B C 0.9237(10) 0.5561(4) 0.8225(7) 0.068(3) Uani 0.364(9) 1 d . . P A 2
H23B H 0.991292 0.545701 0.806998 0.081 Uiso 0.364(9) 1 calc R U P A 2
C24 C 0.8335(4) 0.56156(16) 0.7401(3) 0.0662(11) Uani 1 1 d . . . . .
C25A C 0.8343(7) 0.5995(2) 0.7707(5) 0.069(2) Uani 0.636(9) 1 d . . P A 1
H25A H 0.841932 0.619946 0.721164 0.083 Uiso 0.636(9) 1 calc R U P A 1
C25B C 0.7492(12) 0.5830(6) 0.7696(9) 0.086(5) Uani 0.364(9) 1 d . . P A 2
H25B H 0.699416 0.594687 0.715982 0.104 Uiso 0.364(9) 1 calc R U P A 2
C26A C 0.8242(6) 0.6101(2) 0.8737(5) 0.0655(18) Uani 0.636(9) 1 d . . P A 1
H26A H 0.830688 0.637292 0.894031 0.079 Uiso 0.636(9) 1 calc R U P A 1
C26B C 0.7310(14) 0.5889(8) 0.8685(10) 0.111(8) Uani 0.364(9) 1 d . . P A 2
H26B H 0.661801 0.598366 0.882099 0.133 Uiso 0.364(9) 1 calc R U P A 2
C27 C 0.8488(4) 0.55113(15) 0.6296(3) 0.0653(10) Uani 1 1 d . . . . .
O28 O 0.9087(4) 0.52356(15) 0.6155(3) 0.1072(16) Uani 1 1 d . . . . .
O29 O 0.7981(3) 0.57205(13) 0.5585(2) 0.0821(11) Uani 1 1 d . . . . .
N31 N 0.6162(3) 0.63218(11) 1.3133(2) 0.0576(7) Uani 1 1 d . . . . .
N32 N 0.6385(3) 0.60015(11) 1.3762(2) 0.0602(8) Uani 1 1 d . . . . .
C33 C 0.5425(3) 0.58768(15) 1.4014(3) 0.0669(10) Uani 1 1 d . . . . .
C34 C 0.4582(3) 0.61265(15) 1.3553(4) 0.0688(10) Uani 1 1 d . . . . .
C35 C 0.5076(3) 0.64092(15) 1.2984(3) 0.0666(10) Uani 1 1 d . . . . .
C36 C 0.5338(4) 0.5524(2) 1.4702(5) 0.0889(16) Uani 1 1 d . . . . .
H36A H 0.513136 0.528881 1.427207 0.133 Uiso 1 1 calc R U . . .
H36B H 0.478251 0.557569 1.516370 0.133 Uiso 1 1 calc R U . . .
H36C H 0.604284 0.547683 1.512355 0.133 Uiso 1 1 calc R U . . .
C37 C 0.4633(5) 0.6747(2) 1.2341(6) 0.1011(19) Uani 1 1 d . . . . .
H37A H 0.469216 0.699097 1.276185 0.152 Uiso 1 1 calc R U . . .
H37B H 0.386500 0.669582 1.208471 0.152 Uiso 1 1 calc R U . . .
H37C H 0.504576 0.677874 1.174643 0.152 Uiso 1 1 calc R U . . .
C41 C 0.3414(4) 0.60867(16) 1.3665(4) 0.0731(11) Uani 1 1 d . . . . .
C42 C 0.2797(4) 0.6405(2) 1.3960(5) 0.0866(14) Uani 1 1 d . . . . .
H42 H 0.312695 0.665989 1.407859 0.104 Uiso 1 1 calc R U . . .
C43 C 0.1715(4) 0.63556(19) 1.4083(5) 0.0860(14) Uani 1 1 d . . . . .
H43 H 0.130348 0.657645 1.427822 0.103 Uiso 1 1 calc R U . . .
C44 C 0.1224(3) 0.59857(17) 1.3923(4) 0.0741(11) Uani 1 1 d . . . . .
C45 C 0.1825(4) 0.56669(17) 1.3608(4) 0.0743(12) Uani 1 1 d . . . . .
H45 H 0.148721 0.541415 1.347774 0.089 Uiso 1 1 calc R U . . .
C46 C 0.2915(4) 0.57159(17) 1.3485(4) 0.0767(12) Uani 1 1 d . . . . .
H46 H 0.332259 0.549607 1.327647 0.092 Uiso 1 1 calc R U . . .
C47 C 0.0055(4) 0.59198(16) 1.4072(3) 0.0691(11) Uani 1 1 d . . . . .
O48 O -0.0566(2) 0.62106(11) 1.4156(3) 0.0771(8) Uani 1 1 d . . . . .
O49 O -0.0295(2) 0.55571(10) 1.4061(2) 0.0636(7) Uani 1 1 d . . . . .
C51B C 0.4095(12) 0.250000 0.1297(9) 0.095(4) Uani 0.75 2 d DS T P B 2
H51A H 0.448927 0.250001 0.067516 0.114 Uiso 0.75 2 calc R U P B 2
H51B H 0.330359 0.250000 0.105067 0.114 Uiso 0.75 2 calc R U P B 2
N62B N 0.4372(11) 0.2856(2) 0.1900(9) 0.102(3) Uani 0.75 1 d D . P B 2
N61B N 0.3690(7) 0.2926(2) 0.2705(6) 0.104(2) Uani 0.75 1 d D U P B 2
C65B C 0.4117(10) 0.3272(2) 0.3134(8) 0.099(2) Uani 0.75 1 d D U P B 2
C64B C 0.4960(9) 0.3411(2) 0.2611(7) 0.092(2) Uani 0.75 1 d D U P B 2
C63B C 0.5130(7) 0.31278(17) 0.1831(5) 0.0759(17) Uani 0.75 1 d D U P B 2
C67B C 0.3681(14) 0.3453(3) 0.4062(11) 0.141(4) Uani 0.75 1 d D U P B 2
H67A H 0.383645 0.373991 0.408748 0.211 Uiso 0.75 1 calc R U P B 2
H67B H 0.403143 0.332621 0.470260 0.211 Uiso 0.75 1 calc R U P B 2
H67C H 0.289140 0.341070 0.400230 0.211 Uiso 0.75 1 calc R U P B 2
C66B C 0.5968(10) 0.3114(2) 0.1067(8) 0.107(4) Uani 0.75 1 d D . P B 2
H66A H 0.645006 0.288449 0.122636 0.161 Uiso 0.75 1 calc R U P B 2
H66B H 0.640002 0.336050 0.112716 0.161 Uiso 0.75 1 calc R U P B 2
H66C H 0.559371 0.308979 0.035365 0.161 Uiso 0.75 1 calc R U P B 2
C71B C 0.5702(5) 0.37745(10) 0.2818(5) 0.088(2) Uani 0.75 1 d DG . P B 2
C72B C 0.6800(5) 0.37327(11) 0.3198(6) 0.140(6) Uani 0.75 1 d DG . P B 2
H72B H 0.711574 0.347425 0.327904 0.168 Uiso 0.75 1 calc R U P B 2
C73B C 0.7435(4) 0.40689(15) 0.3459(6) 0.133(6) Uani 0.75 1 d DG . P B 2
H73B H 0.818498 0.404035 0.371837 0.160 Uiso 0.75 1 calc R U P B 2
C74B C 0.6973(4) 0.44470(12) 0.3340(4) 0.0658(16) Uani 0.75 1 d DG . P B 2
C75B C 0.5875(5) 0.44888(9) 0.2960(4) 0.084(2) Uani 0.75 1 d DG . P B 2
H75B H 0.555953 0.474723 0.287898 0.101 Uiso 0.75 1 calc R U P B 2
C76B C 0.5240(4) 0.41526(12) 0.2699(4) 0.090(2) Uani 0.75 1 d DG . P B 2
H76B H 0.449027 0.418114 0.243964 0.108 Uiso 0.75 1 calc R U P B 2
C51A C 0.466(3) 0.250000 0.074(2) 0.095(9) Uiso 0.25 2 d DS U P B 1
H51C H 0.512858 0.250001 0.017803 0.114 Uiso 0.25 2 calc R U P B 1
H51D H 0.388732 0.250000 0.042705 0.114 Uiso 0.25 2 calc R U P B 1
N61A N 0.488(2) 0.2845(7) 0.140(2) 0.124(8) Uiso 0.25 1 d D U P B 1
N62A N 0.408(3) 0.2878(11) 0.210(4) 0.115(10) Uiso 0.25 1 d D U P B 1
C63A C 0.4460(19) 0.3218(8) 0.264(2) 0.092(6) Uiso 0.25 1 d D U P B 1
C64A C 0.538(2) 0.3369(8) 0.229(2) 0.110(9) Uiso 0.25 1 d D U P B 1
C65A C 0.567(3) 0.3101(9) 0.151(3) 0.107(10) Uiso 0.25 1 d D U P B 1
C66A C 0.385(3) 0.3381(11) 0.349(3) 0.103(9) Uiso 0.25 1 d D U P B 1
H66D H 0.346274 0.316315 0.378940 0.154 Uiso 0.25 1 calc R U P B 1
H66E H 0.332581 0.358268 0.319440 0.154 Uiso 0.25 1 calc R U P B 1
H66F H 0.436987 0.350256 0.403508 0.154 Uiso 0.25 1 calc R U P B 1
C67A C 0.653(3) 0.3195(12) 0.078(3) 0.122(11) Uiso 0.25 1 d D U P B 1
H67D H 0.698491 0.295984 0.071803 0.183 Uiso 0.25 1 calc R U P B 1
H67E H 0.698067 0.341893 0.106011 0.183 Uiso 0.25 1 calc R U P B 1
H67F H 0.615276 0.326604 0.008749 0.183 Uiso 0.25 1 calc R U P B 1
C71A C 0.618(2) 0.3722(7) 0.244(3) 0.149(12) Uiso 0.25 1 d D U P B 1
C72A C 0.723(3) 0.3694(10) 0.297(3) 0.19(2) Uiso 0.25 1 d D U P B 1
H72A H 0.755997 0.343921 0.309088 0.225 Uiso 0.25 1 calc R U P B 1
C73A C 0.780(3) 0.4035(9) 0.332(4) 0.158(16) Uiso 0.25 1 d D U P B 1
H73A H 0.851906 0.401125 0.367482 0.189 Uiso 0.25 1 calc R U P B 1
C74A C 0.7331(18) 0.4411(8) 0.317(2) 0.079(8) Uiso 0.25 1 d D U P B 1
C75A C 0.6266(19) 0.4435(7) 0.268(2) 0.100(9) Uiso 0.25 1 d D U P B 1
H75A H 0.587619 0.467970 0.267494 0.120 Uiso 0.25 1 calc R U P B 1
C76A C 0.578(2) 0.4097(7) 0.222(3) 0.118(9) Uiso 0.25 1 d D U P B 1
H76A H 0.514765 0.412684 0.172121 0.142 Uiso 0.25 1 calc R U P B 1
C77 C 0.7689(4) 0.48068(14) 0.3685(3) 0.0713(11) Uani 1 1 d . . . . .
O78 O 0.8635(4) 0.47401(13) 0.4121(3) 0.0978(12) Uani 1 1 d . . . . .
O79 O 0.7272(3) 0.51359(10) 0.3506(3) 0.0739(8) Uani 1 1 d . . . . .
Ir3A Ir 0.2809(4) 0.250000 0.2598(5) 0.1072(13) Uiso 0.1 2 d DS U P B 1
Ir3B Ir 0.25684(9) 0.250000 0.31319(9) 0.1137(3) Uani 0.5 2 d DS TU P B 2
Cl82 Cl 0.3755(16) 0.250000 0.4987(8) 0.235(7) Uani 0.5 2 d S T P B 2
C85 C 0.119(3) 0.2113(3) 0.239(4) 0.179(13) Uiso 0.25 1 d D . P B 2
H85A H 0.052750 0.225407 0.207241 0.215 Uiso 0.25 1 calc R U P B 2
H85B H 0.139832 0.188690 0.196108 0.215 Uiso 0.25 1 calc R U P B 2
Cl81 Cl 0.6468(15) 0.750000 1.1576(15) 0.080(4) Uiso 0.1 2 d S . P C 2
C86 C 0.127(4) 0.2052(15) 0.336(4) 0.179(13) Uiso 0.25 1 d D . P B 2
H86A H 0.152412 0.178403 0.360444 0.215 Uiso 0.25 1 calc R U P B 2
H86B H 0.065377 0.215101 0.371571 0.215 Uiso 0.25 1 calc R U P B 2

loop_
_atom_site_aniso_label
_atom_site_aniso_U_11
_atom_site_aniso_U_22
_atom_site_aniso_U_33
_atom_site_aniso_U_23
_atom_site_aniso_U_13
_atom_site_aniso_U_12
Mn1 0.0534(4) 0.0697(4) 0.0311(3) 0.00119(19) 0.0049(2) 0.0035(2)
C1 0.061(2) 0.063(2) 0.0486(18) 0.0012(15) 0.0162(15) 0.0032(15)
Mn2 0.0633(5) 0.0875(6) 0.0337(4) 0.0019(3) 0.0073(3) 0.0184(4)
N11 0.0713(19) 0.069(2) 0.0362(13) 0.0064(12) 0.0154(13) 0.0088(14)
N12 0.0684(19) 0.0644(18) 0.0388(14) 0.0033(12) 0.0120(13) 0.0100(14)
C13 0.074(2) 0.075(2) 0.0355(16) 0.0049(15) 0.0106(16) 0.0136(18)
C14 0.082(3) 0.078(3) 0.0341(16) 0.0056(15) 0.0097(16) 0.0146(19)
C15 0.072(2) 0.083(3) 0.0378(16) 0.0074(16) 0.0114(16) 0.0137(19)
C16 0.129(4) 0.089(3) 0.0372(17) 0.0066(18) 0.019(2) 0.046(3)
C17 0.141(5) 0.101(4) 0.056(2) 0.026(3) 0.026(3) 0.042(4)
C21 0.076(3) 0.096(3) 0.0350(17) 0.0053(17) 0.0117(17) 0.019(2)
C22A 0.098(5) 0.072(4) 0.037(3) 0.006(2) 0.013(3) 0.005(3)
C22B 0.062(7) 0.123(11) 0.038(5) 0.002(5) 0.010(5) 0.034(6)
C23A 0.082(4) 0.081(4) 0.038(3) -0.003(3) 0.007(3) 0.012(3)
C23B 0.072(7) 0.100(9) 0.031(5) 0.007(5) 0.010(4) 0.028(6)
C24 0.069(2) 0.099(3) 0.0316(16) 0.0026(17) 0.0085(16) 0.012(2)
C25A 0.091(6) 0.079(4) 0.036(3) 0.005(3) 0.004(3) 0.005(3)
C25B 0.064(9) 0.151(14) 0.042(6) -0.004(7) -0.007(5) 0.035(9)
C26A 0.078(5) 0.077(4) 0.041(3) 0.000(3) 0.006(3) 0.004(3)
C26B 0.079(10) 0.21(2) 0.046(6) 0.011(9) 0.011(6) 0.070(13)
C27 0.074(3) 0.085(3) 0.0382(17) 0.0004(17) 0.0122(16) 0.010(2)
O28 0.150(4) 0.129(3) 0.0506(17) 0.0167(19) 0.042(2) 0.064(3)
O29 0.084(2) 0.134(3) 0.0294(12) -0.0027(14) 0.0091(12) 0.0325(19)
N31 0.0557(17) 0.072(2) 0.0472(15) 0.0079(13) 0.0160(13) 0.0085(13)
N32 0.0571(17) 0.079(2) 0.0468(15) 0.0131(14) 0.0142(13) 0.0051(14)
C33 0.062(2) 0.085(3) 0.057(2) 0.0126(19) 0.0162(17) 0.0020(18)
C34 0.056(2) 0.087(3) 0.065(2) 0.005(2) 0.0121(18) 0.0054(18)
C35 0.058(2) 0.086(3) 0.057(2) 0.0081(19) 0.0136(17) 0.0090(18)
C36 0.069(3) 0.111(4) 0.090(3) 0.041(3) 0.021(2) -0.003(2)
C37 0.076(3) 0.105(4) 0.124(5) 0.036(4) 0.018(3) 0.026(3)
C41 0.055(2) 0.092(3) 0.073(3) 0.004(2) 0.0124(19) 0.0000(19)
C42 0.063(3) 0.099(4) 0.099(4) -0.010(3) 0.016(3) -0.003(2)
C43 0.062(3) 0.096(4) 0.102(4) -0.012(3) 0.018(3) 0.003(2)
C44 0.053(2) 0.099(3) 0.071(3) -0.001(2) 0.0097(19) 0.005(2)
C45 0.061(2) 0.094(3) 0.069(3) -0.003(2) 0.015(2) 0.001(2)
C46 0.064(3) 0.097(3) 0.072(3) -0.002(2) 0.022(2) 0.004(2)
C47 0.059(2) 0.098(3) 0.052(2) 0.000(2) 0.0109(17) 0.003(2)
O48 0.0512(15) 0.098(2) 0.083(2) -0.0100(17) 0.0097(14) 0.0017(14)
O49 0.0532(15) 0.093(2) 0.0449(13) 0.0071(13) 0.0091(11) 0.0049(13)
C51B 0.131(9) 0.047(4) 0.096(7) 0.000 -0.028(7) 0.000
N62B 0.130(9) 0.064(4) 0.101(7) 0.001(3) -0.030(6) 0.000(4)
N61B 0.152(6) 0.070(3) 0.088(4) -0.003(3) 0.012(4) 0.008(4)
C65B 0.141(7) 0.065(4) 0.090(6) -0.007(4) 0.011(5) 0.010(4)
C64B 0.120(6) 0.057(3) 0.090(5) -0.010(3) -0.025(5) 0.001(4)
C63B 0.093(5) 0.055(3) 0.070(3) -0.001(2) -0.026(3) -0.001(3)
C67B 0.218(14) 0.089(6) 0.112(8) -0.028(6) 0.013(8) 0.010(7)
C66B 0.143(9) 0.067(4) 0.098(7) 0.008(4) -0.038(7) -0.007(5)
C71B 0.110(6) 0.060(3) 0.082(4) -0.005(3) -0.035(4) 0.001(3)
C72B 0.182(11) 0.061(4) 0.144(9) -0.013(5) -0.100(9) 0.022(5)
C73B 0.158(10) 0.078(5) 0.136(9) -0.025(5) -0.088(9) 0.027(5)
C74B 0.084(5) 0.064(3) 0.045(3) -0.008(2) -0.010(3) 0.007(3)
C75B 0.126(6) 0.061(3) 0.063(4) 0.001(3) 0.001(4) -0.002(4)
C76B 0.115(6) 0.068(4) 0.079(4) 0.002(3) -0.017(4) -0.006(4)
C77 0.096(3) 0.073(3) 0.0427(18) 0.0027(17) -0.002(2) -0.005(2)
O78 0.106(3) 0.088(2) 0.089(2) 0.0071(19) -0.025(2) -0.002(2)
O79 0.086(2) 0.0707(19) 0.0641(17) 0.0009(14) 0.0061(15) -0.0034(15)
Ir3B 0.1654(8) 0.0536(4) 0.1322(7) 0.000 0.0576(6) 0.000
Cl82 0.47(2) 0.099(5) 0.134(6) 0.000 0.037(9) 0.000

loop_
_atom_type_symbol
_atom_type_description
_atom_type_scat_dispersion_real
_atom_type_scat_dispersion_imag
_atom_type_scat_source
C C 0.0033 0.0016 'International Tables Vol C Tables 4.2.6.8 and 6.1.1.4'
H H 0.0000 0.0000 'International Tables Vol C Tables 4.2.6.8 and 6.1.1.4'
Cl Cl 0.1484 0.1585 'International Tables Vol C Tables 4.2.6.8 and 6.1.1.4'
Ir Ir -1.4442 7.9887 'International Tables Vol C Tables 4.2.6.8 and 6.1.1.4'
Mn Mn 0.3368 0.7283 'International Tables Vol C Tables 4.2.6.8 and 6.1.1.4'
N N 0.0061 0.0033 'International Tables Vol C Tables 4.2.6.8 and 6.1.1.4'
O O 0.0106 0.0060 'International Tables Vol C Tables 4.2.6.8 and 6.1.1.4'

loop_
_geom_angle_atom_site_label_1
_geom_angle_atom_site_label_2
_geom_angle_atom_site_label_3
_geom_angle
_geom_angle_site_symmetry_1
_geom_angle_site_symmetry_3
_geom_angle_publ_flag
N12 Mn1 O48 78.21(13) 1_554 1_654 ?
O29 Mn1 N12 159.81(15) . 1_554 ?
O29 Mn1 N32 89.23(12) . 1_554 ?
O29 Mn1 O48 87.47(15) . 1_654 ?
O29 Mn1 O49 94.47(12) . 1_654 ?
O29 Mn1 O79 106.30(16) . . ?
N32 Mn1 N12 81.63(11) 1_554 1_554 ?
N32 Mn1 O48 107.27(13) 1_554 1_654 ?
O49 Mn1 N12 89.35(11) 1_654 1_554 ?
O49 Mn1 N32 162.69(13) 1_654 1_554 ?
O49 Mn1 O48 56.15(12) 1_654 1_654 ?
O79 Mn1 N12 92.22(13) . 1_554 ?
O79 Mn1 N32 93.12(14) . 1_554 ?
O79 Mn1 O48 155.70(13) . 1_654 ?
O79 Mn1 O49 102.00(14) . 1_654 ?
H1A C1 H1B 108.0 . . ?
N11 C1 H1A 109.3 . . ?
N11 C1 H1B 109.3 . . ?
N11 C1 N31 111.5(3) . . ?
N31 C1 H1A 109.3 . . ?
N31 C1 H1B 109.3 . . ?
O28 Mn2 O28 180.0 3_766 . ?
O28 Mn2 O49 90.35(13) 3_766 3_667 ?
O28 Mn2 O49 90.35(13) . 1_654 ?
O28 Mn2 O49 89.65(13) . 3_667 ?
O28 Mn2 O49 89.65(13) 3_766 1_654 ?
O49 Mn2 O49 180.00(15) 1_654 3_667 ?
O78 Mn2 O28 85.9(2) 3_766 . ?
O78 Mn2 O28 94.1(2) . . ?
O78 Mn2 O28 85.9(2) . 3_766 ?
O78 Mn2 O28 94.1(2) 3_766 3_766 ?
O78 Mn2 O49 89.32(13) 3_766 3_667 ?
O78 Mn2 O49 90.68(14) . 3_667 ?
O78 Mn2 O49 90.68(13) 3_766 1_654 ?
O78 Mn2 O49 89.32(13) . 1_654 ?
O78 Mn2 O78 180.0 . 3_766 ?
N12 N11 C1 119.1(3) . . ?
N12 N11 C15 111.0(3) . . ?
C15 N11 C1 129.8(3) . . ?
N11 N12 Mn1 120.8(2) . 1_556 ?
C13 N12 Mn1 131.5(3) . 1_556 ?
C13 N12 N11 106.6(3) . . ?
N12 C13 C14 109.9(3) . . ?
N12 C13 C16 121.4(3) . . ?
C14 C13 C16 128.8(4) . . ?
C13 C14 C21 127.4(4) . . ?
C15 C14 C13 105.7(3) . . ?
C15 C14 C21 126.9(4) . . ?
N11 C15 C14 106.8(3) . . ?
N11 C15 C17 122.2(4) . . ?
C14 C15 C17 131.0(4) . . ?
C13 C16 H16A 109.5 . . ?
C13 C16 H16B 109.5 . . ?
C13 C16 H16C 109.5 . . ?
H16A C16 H16B 109.5 . . ?
H16A C16 H16C 109.5 . . ?
H16B C16 H16C 109.5 . . ?
C15 C17 H17A 109.5 . . ?
C15 C17 H17B 109.5 . . ?
C15 C17 H17C 109.5 . . ?
H17A C17 H17B 109.5 . . ?
H17A C17 H17C 109.5 . . ?
H17B C17 H17C 109.5 . . ?
C22A C21 C14 119.8(5) . . ?
C22B C21 C14 119.1(6) . . ?
C26A C21 C14 122.7(5) . . ?
C26A C21 C22A 117.3(5) . . ?
C26B C21 C14 121.7(7) . . ?
C26B C21 C22B 119.1(8) . . ?
C21 C22A H22A 119.3 . . ?
C21 C22A C23A 121.3(6) . . ?
C23A C22A H22A 119.3 . . ?
C21 C22B H22B 120.5 . . ?
C23B C22B C21 119.0(10) . . ?
C23B C22B H22B 120.5 . . ?
C22A C23A H23A 121.4 . . ?
C24 C23A C22A 117.3(6) . . ?
C24 C23A H23A 121.4 . . ?
C22B C23B H23B 120.4 . . ?
C22B C23B C24 119.2(9) . . ?
C24 C23B H23B 120.4 . . ?
C23A C24 C27 118.6(5) . . ?
C23B C24 C27 119.3(5) . . ?
C25A C24 C23A 120.6(5) . . ?
C25A C24 C27 120.4(5) . . ?
C25B C24 C23B 114.0(7) . . ?
C25B C24 C27 125.6(6) . . ?
C24 C25A H25A 119.1 . . ?
C24 C25A C26A 121.8(6) . . ?
C26A C25A H25A 119.1 . . ?
C24 C25B H25B 117.5 . . ?
C26B C25B C24 124.9(11) . . ?
C26B C25B H25B 117.5 . . ?
C21 C26A C25A 121.0(7) . . ?
C21 C26A H26A 119.5 . . ?
C25A C26A H26A 119.5 . . ?
C21 C26B C25B 121.3(11) . . ?
C21 C26B H26B 119.3 . . ?
C25B C26B H26B 119.3 . . ?
O28 C27 C24 118.1(4) . . ?
O28 C27 O29 125.0(4) . . ?
O29 C27 C24 116.9(4) . . ?
C27 O28 Mn2 140.7(3) . . ?
C27 O29 Mn1 129.7(3) . . ?
N32 N31 C1 117.6(3) . . ?
N32 N31 C35 112.1(3) . . ?
C35 N31 C1 130.1(3) . . ?
N31 N32 Mn1 124.0(2) . 1_556 ?
C33 N32 Mn1 128.6(3) . 1_556 ?
C33 N32 N31 105.9(3) . . ?
N32 C33 C34 110.2(4) . . ?
N32 C33 C36 121.8(4) . . ?
C34 C33 C36 128.1(4) . . ?
C33 C34 C41 125.9(4) . . ?
C35 C34 C33 106.0(4) . . ?
C35 C34 C41 128.1(4) . . ?
N31 C35 C34 105.7(4) . . ?
N31 C35 C37 122.4(4) . . ?
C34 C35 C37 131.9(4) . . ?
C33 C36 H36A 109.5 . . ?
C33 C36 H36B 109.5 . . ?
C33 C36 H36C 109.5 . . ?
H36A C36 H36B 109.5 . . ?
H36A C36 H36C 109.5 . . ?
H36B C36 H36C 109.5 . . ?
C35 C37 H37A 109.5 . . ?
C35 C37 H37B 109.5 . . ?
C35 C37 H37C 109.5 . . ?
H37A C37 H37B 109.5 . . ?
H37A C37 H37C 109.5 . . ?
H37B C37 H37C 109.5 . . ?
C42 C41 C34 122.3(5) . . ?
C42 C41 C46 118.8(4) . . ?
C46 C41 C34 118.8(4) . . ?
C41 C42 H42 119.6 . . ?
C43 C42 C41 120.9(6) . . ?
C43 C42 H42 119.6 . . ?
C42 C43 H43 119.8 . . ?
C42 C43 C44 120.3(5) . . ?
C44 C43 H43 119.8 . . ?
C43 C44 C45 119.4(4) . . ?
C43 C44 C47 121.6(5) . . ?
C45 C44 C47 119.0(5) . . ?
C44 C45 H45 119.8 . . ?
C46 C45 C44 120.4(5) . . ?
C46 C45 H45 119.8 . . ?
C41 C46 H46 119.9 . . ?
C45 C46 C41 120.1(5) . . ?
C45 C46 H46 119.9 . . ?
O48 C47 C44 120.5(5) . . ?
O48 C47 O49 121.6(4) . . ?
O49 C47 C44 117.8(4) . . ?
C47 O48 Mn1 83.7(3) . 1_456 ?
Mn1 O49 Mn2 106.85(12) 1_456 1_456 ?
C47 O49 Mn1 98.0(3) . 1_456 ?
C47 O49 Mn2 138.6(3) . 1_456 ?
H51A C51B H51B 108.0 . . ?
N62B C51B H51A 109.3 4_565 . ?
N62B C51B H51A 109.3 . . ?
N62B C51B H51B 109.3 . . ?
N62B C51B H51B 109.3 4_565 . ?
N61B N62B C51B 113.9(11) . . ?
C63B N62B C51B 131.1(13) . . ?
C63B N62B N61B 115.0(7) . . ?
N62B N61B Ir3B 122.9(5) . . ?
C65B N61B N62B 101.6(8) . . ?
C65B N61B Ir3B 134.7(7) . . ?
N61B C65B C64B 111.3(9) . . ?
N61B C65B C67B 120.5(10) . . ?
C64B C65B C67B 128.2(9) . . ?
C65B C64B C63B 107.9(7) . . ?
C65B C64B C71B 130.7(8) . . ?
C63B C64B C71B 121.1(10) . . ?
N62B C63B C64B 104.1(9) . . ?
N62B C63B C66B 125.0(8) . . ?
C64B C63B C66B 131.0(7) . . ?
C65B C67B H67A 109.5 . . ?
C65B C67B H67B 109.5 . . ?
C65B C67B H67C 109.5 . . ?
H67A C67B H67B 109.5 . . ?
H67A C67B H67C 109.5 . . ?
H67B C67B H67C 109.5 . . ?
C63B C66B H66A 109.5 . . ?
C63B C66B H66B 109.5 . . ?
C63B C66B H66C 109.5 . . ?
H66A C66B H66B 109.5 . . ?
H66A C66B H66C 109.5 . . ?
H66B C66B H66C 109.5 . . ?
C72B C71B C64B 121.3(4) . . ?
C72B C71B C76B 120.0 . . ?
C76B C71B C64B 118.5(5) . . ?
C71B C72B H72B 120.0 . . ?
C71B C72B C73B 120.0 . . ?
C73B C72B H72B 120.0 . . ?
C72B C73B H73B 120.0 . . ?
C72B C73B C74B 120.0 . . ?
C74B C73B H73B 120.0 . . ?
C73B C74B C77 118.1(4) . . ?
C75B C74B C73B 120.0 . . ?
C75B C74B C77 121.8(4) . . ?
C74B C75B H75B 120.0 . . ?
C76B C75B C74B 120.0 . . ?
C76B C75B H75B 120.0 . . ?
C71B C76B H76B 120.0 . . ?
C75B C76B C71B 120.0 . . ?
C75B C76B H76B 120.0 . . ?
H51C C51A H51D 108.6 . . ?
N61A C51A H51C 110.3 4_565 . ?
N61A C51A H51C 110.3 . . ?
N61A C51A H51D 110.3 . . ?
N61A C51A H51D 110.3 4_565 . ?
N61A C51A N61A 107(3) . 4_565 ?
N62A N61A C51A 110(2) . . ?
C65A N61A C51A 133(2) . . ?
C65A N61A N62A 116.8(17) . . ?
N61A N62A Ir3A 136.7(19) . . ?
C63A N62A N61A 99.6(15) . . ?
C63A N62A Ir3A 122.4(16) . . ?
N62A C63A C66A 120(2) . . ?
C64A C63A N62A 112.1(17) . . ?
C64A C63A C66A 128(2) . . ?
C63A C64A C65A 106.9(16) . . ?
C63A C64A C71A 142(2) . . ?
C65A C64A C71A 111.3(19) . . ?
N61A C65A C64A 104.2(18) . . ?
N61A C65A C67A 129(2) . . ?
C64A C65A C67A 124(2) . . ?
C63A C66A H66D 109.5 . . ?
C63A C66A H66E 109.5 . . ?
C63A C66A H66F 109.5 . . ?
H66D C66A H66E 109.5 . . ?
H66D C66A H66F 109.5 . . ?
H66E C66A H66F 109.5 . . ?
C65A C67A H67D 109.5 . . ?
C65A C67A H67E 109.5 . . ?
C65A C67A H67F 109.5 . . ?
H67D C67A H67E 109.5 . . ?
H67D C67A H67F 109.5 . . ?
H67E C67A H67F 109.5 . . ?
C72A C71A C64A 124(2) . . ?
C76A C71A C64A 118(2) . . ?
C76A C71A C72A 117.3(18) . . ?
C71A C72A H72A 119.8 . . ?
C73A C72A C71A 120(2) . . ?
C73A C72A H72A 119.8 . . ?
C72A C73A H73A 119.5 . . ?
C72A C73A C74A 121(2) . . ?
C74A C73A H73A 119.5 . . ?
C73A C74A C77 129(2) . . ?
C75A C74A C73A 118.2(19) . . ?
C75A C74A C77 110.7(18) . . ?
C74A C75A H75A 120.5 . . ?
C76A C75A C74A 119(2) . . ?
C76A C75A H75A 120.5 . . ?
C71A C76A C75A 122(2) . . ?
C71A C76A H76A 118.9 . . ?
C75A C76A H76A 118.9 . . ?
O78 C77 C74B 117.6(4) . . ?
O78 C77 C74A 104.2(10) . . ?
O79 C77 C74B 116.1(4) . . ?
O79 C77 C74A 127.4(11) . . ?
O79 C77 O78 126.2(5) . . ?
C77 O78 Mn2 144.1(4) . . ?
C77 O79 Mn1 126.1(3) . . ?
N62A Ir3A N62A 71(2) 4_565 . ?
N61B Ir3B N61B 85.0(4) 4_565 . ?
N61B Ir3B Cl82 85.9(4) . . ?
N61B Ir3B Cl82 85.9(4) 4_565 . ?
N61B Ir3B C85 139.8(12) . . ?
N61B Ir3B C85 89.2(9) 4_565 . ?
N61B Ir3B C86 172.3(13) 4_565 4_565 ?
N61B Ir3B C86 95.1(17) 4_565 . ?
N61B Ir3B C86 172.3(13) . . ?
N61B Ir3B C86 95.1(17) . 4_565 ?
C85 Ir3B Cl82 133.3(11) . . ?
C85 Ir3B Cl82 133.3(11) 4_565 . ?
C86 Ir3B Cl82 101.8(13) 4_565 . ?
C86 Ir3B Cl82 101.8(13) . . ?
C86 Ir3B C85 85.7(15) 4_565 . ?
C86 Ir3B C85 32.6(6) . . ?
C86 Ir3B C86 84(3) 4_565 . ?
Ir3B C85 H85A 116.2 . . ?
Ir3B C85 H85B 116.2 . . ?
H85A C85 H85B 113.2 . . ?
C86 C85 Ir3B 73.4(12) . . ?
C86 C85 H85A 116.2 . . ?
C86 C85 H85B 116.2 . . ?
Ir3B C86 H86A 116.1 . . ?
Ir3B C86 H86B 116.1 . . ?
C85 C86 Ir3B 74.1(12) . . ?
C85 C86 H86A 116.1 . . ?
C85 C86 H86B 116.1 . . ?
H86A C86 H86B 113.1 . . ?

loop_
_geom_bond_atom_site_label_1
_geom_bond_atom_site_label_2
_geom_bond_distance
_geom_bond_site_symmetry_2
_geom_bond_publ_flag
Mn1 N12 2.278(3) 1_554 ?
Mn1 O29 2.087(3) . ?
Mn1 N32 2.216(3) 1_554 ?
Mn1 O48 2.505(4) 1_654 ?
Mn1 O49 2.171(3) 1_654 ?
Mn1 O79 2.097(3) . ?
C1 H1A 0.9900 . ?
C1 H1B 0.9900 . ?
C1 N11 1.447(5) . ?
C1 N31 1.452(5) . ?
Mn2 O28 2.133(3) . ?
Mn2 O28 2.133(3) 3_766 ?
Mn2 O49 2.231(3) 3_667 ?
Mn2 O49 2.231(3) 1_654 ?
Mn2 O78 2.099(4) . ?
Mn2 O78 2.099(4) 3_766 ?
N11 N12 1.360(5) . ?
N11 C15 1.363(5) . ?
N12 C13 1.327(5) . ?
C13 C14 1.421(5) . ?
C13 C16 1.489(6) . ?
C14 C15 1.376(6) . ?
C14 C21 1.475(5) . ?
C15 C17 1.494(6) . ?
C16 H16A 0.9800 . ?
C16 H16B 0.9800 . ?
C16 H16C 0.9800 . ?
C17 H17A 0.9800 . ?
C17 H17B 0.9800 . ?
C17 H17C 0.9800 . ?
C21 C22A 1.417(9) . ?
C21 C22B 1.457(12) . ?
C21 C26A 1.360(9) . ?
C21 C26B 1.284(14) . ?
C22A H22A 0.9500 . ?
C22A C23A 1.422(9) . ?
C22B H22B 0.9500 . ?
C22B C23B 1.384(15) . ?
C23A H23A 0.9500 . ?
C23A C24 1.398(9) . ?
C23B H23B 0.9500 . ?
C23B C24 1.453(12) . ?
C24 C25A 1.330(9) . ?
C24 C25B 1.359(14) . ?
C24 C27 1.504(5) . ?
C25A H25A 0.9500 . ?
C25A C26A 1.397(9) . ?
C25B H25B 0.9500 . ?
C25B C26B 1.339(19) . ?
C26A H26A 0.9500 . ?
C26B H26B 0.9500 . ?
C27 O28 1.212(6) . ?
C27 O29 1.256(5) . ?
N31 N32 1.353(5) . ?
N31 C35 1.364(5) . ?
N32 C33 1.336(5) . ?
C33 C34 1.409(6) . ?
C33 C36 1.490(7) . ?
C34 C35 1.388(7) . ?
C34 C41 1.475(6) . ?
C35 C37 1.467(7) . ?
C36 H36A 0.9800 . ?
C36 H36B 0.9800 . ?
C36 H36C 0.9800 . ?
C37 H37A 0.9800 . ?
C37 H37B 0.9800 . ?
C37 H37C 0.9800 . ?
C41 C42 1.392(8) . ?
C41 C46 1.394(8) . ?
C42 H42 0.9500 . ?
C42 C43 1.377(7) . ?
C43 H43 0.9500 . ?
C43 C44 1.384(8) . ?
C44 C45 1.390(7) . ?
C44 C47 1.498(6) . ?
C45 H45 0.9500 . ?
C45 C46 1.387(7) . ?
C46 H46 0.9500 . ?
C47 O48 1.253(6) . ?
C47 O49 1.290(6) . ?
C51B H51A 0.9900 . ?
C51B H51B 0.9900 . ?
C51B N62B 1.441(8) 4_565 ?
C51B N62B 1.441(8) . ?
N62B N61B 1.439(14) . ?
N62B C63B 1.319(13) . ?
N61B C65B 1.362(10) . ?
N61B Ir3B 2.111(8) . ?
C65B C64B 1.392(15) . ?
C65B C67B 1.503(14) . ?
C64B C63B 1.419(12) . ?
C64B C71B 1.527(9) . ?
C63B C66B 1.519(13) . ?
C67B H67A 0.9800 . ?
C67B H67B 0.9800 . ?
C67B H67C 0.9800 . ?
C66B H66A 0.9800 . ?
C66B H66B 0.9800 . ?
C66B H66C 0.9800 . ?
C71B C72B 1.3900 . ?
C71B C76B 1.3900 . ?
C72B H72B 0.9500 . ?
C72B C73B 1.3900 . ?
C73B H73B 0.9500 . ?
C73B C74B 1.3900 . ?
C74B C75B 1.3900 . ?
C74B C77 1.528(6) . ?
C75B H75B 0.9500 . ?
C75B C76B 1.3900 . ?
C76B H76B 0.9500 . ?
C51A H51C 0.9900 . ?
C51A H51D 0.9900 . ?
C51A N61A 1.438(13) 4_565 ?
C51A N61A 1.438(13) . ?
N61A N62A 1.423(16) . ?
N61A C65A 1.29(2) . ?
N62A C63A 1.384(19) . ?
N62A Ir3A 2.183(17) . ?
C63A C64A 1.377(15) . ?
C63A C66A 1.512(15) . ?
C64A C65A 1.42(2) . ?
C64A C71A 1.537(18) . ?
C65A C67A 1.538(15) . ?
C66A H66D 0.9800 . ?
C66A H66E 0.9800 . ?
C66A H66F 0.9800 . ?
C67A H67D 0.9800 . ?
C67A H67E 0.9800 . ?
C67A H67F 0.9800 . ?
C71A C72A 1.390(18) . ?
C71A C76A 1.368(18) . ?
C72A H72A 0.9500 . ?
C72A C73A 1.388(19) . ?
C73A H73A 0.9500 . ?
C73A C74A 1.391(18) . ?
C74A C75A 1.385(18) . ?
C74A C77 1.53(2) . ?
C75A H75A 0.9500 . ?
C75A C76A 1.384(18) . ?
C76A H76A 0.9500 . ?
C77 O78 1.253(7) . ?
C77 O79 1.227(6) . ?
Ir3B Cl82 2.646(13) . ?
Ir3B C85 2.256(19) 4_565 ?
Ir3B C85 2.256(19) . ?
Ir3B C86 2.25(2) 4_565 ?
Ir3B C86 2.25(2) . ?
C85 H85A 0.9900 . ?
C85 H85B 0.9900 . ?
C85 C86 1.26(2) . ?
C86 H86A 0.9900 . ?
C86 H86B 0.9900 . ?

loop_
_geom_torsion_atom_site_label_1
_geom_torsion_atom_site_label_2
_geom_torsion_atom_site_label_3
_geom_torsion_atom_site_label_4
_geom_torsion
_geom_torsion_site_symmetry_1
_geom_torsion_site_symmetry_2
_geom_torsion_site_symmetry_3
_geom_torsion_site_symmetry_4
_geom_torsion_publ_flag
Mn1 N12 C13 C14 167.6(3) 1_556 . . . ?
Mn1 N12 C13 C16 -13.1(7) 1_556 . . . ?
Mn1 N32 C33 C34 -167.5(3) 1_556 . . . ?
Mn1 N32 C33 C36 13.4(7) 1_556 . . . ?
C1 N11 N12 Mn1 9.9(5) . . . 1_556 ?
C1 N11 N12 C13 179.5(4) . . . . ?
C1 N11 C15 C14 -179.4(4) . . . . ?
C1 N11 C15 C17 -0.8(8) . . . . ?
C1 N31 N32 Mn1 -7.7(5) . . . 1_556 ?
C1 N31 N32 C33 -174.8(4) . . . . ?
C1 N31 C35 C34 174.8(4) . . . . ?
C1 N31 C35 C37 -5.8(8) . . . . ?
N11 C1 N31 N32 66.5(4) . . . . ?
N11 C1 N31 C35 -108.1(5) . . . . ?
N11 N12 C13 C14 -0.4(5) . . . . ?
N11 N12 C13 C16 178.9(5) . . . . ?
N12 N11 C15 C14 -1.1(5) . . . . ?
N12 N11 C15 C17 177.5(5) . . . . ?
N12 C13 C14 C15 -0.3(6) . . . . ?
N12 C13 C14 C21 179.0(5) . . . . ?
C13 C14 C15 N11 0.8(5) . . . . ?
C13 C14 C15 C17 -177.6(6) . . . . ?
C13 C14 C21 C22A 41.8(8) . . . . ?
C13 C14 C21 C22B -42.0(11) . . . . ?
C13 C14 C21 C26A -143.8(6) . . . . ?
C13 C14 C21 C26B 142.2(15) . . . . ?
C14 C21 C22A C23A -178.8(6) . . . . ?
C14 C21 C22B C23B 178.9(11) . . . . ?
C14 C21 C26A C25A -177.6(6) . . . . ?
C14 C21 C26B C25B 173.9(17) . . . . ?
C15 N11 N12 Mn1 -168.6(3) . . . 1_556 ?
C15 N11 N12 C13 1.0(5) . . . . ?
C15 C14 C21 C22A -139.1(6) . . . . ?
C15 C14 C21 C22B 137.1(9) . . . . ?
C15 C14 C21 C26A 35.2(8) . . . . ?
C15 C14 C21 C26B -38.7(16) . . . . ?
C16 C13 C14 C15 -179.5(5) . . . . ?
C16 C13 C14 C21 -0.3(9) . . . . ?
C21 C14 C15 N11 -178.4(5) . . . . ?
C21 C14 C15 C17 3.1(9) . . . . ?
C21 C22A C23A C24 -2.5(10) . . . . ?
C21 C22B C23B C24 0(2) . . . . ?
C22A C21 C26A C25A -3.1(10) . . . . ?
C22A C23A C24 C25A -5.4(9) . . . . ?
C22A C23A C24 C27 -178.7(5) . . . . ?
C22B C21 C26B C25B -2(3) . . . . ?
C22B C23B C24 C25B 11.0(19) . . . . ?
C22B C23B C24 C27 179.1(11) . . . . ?
C23A C24 C25A C26A 9.1(11) . . . . ?
C23A C24 C27 O28 -50.2(7) . . . . ?
C23A C24 C27 O29 130.1(5) . . . . ?
C23B C24 C25B C26B -19(3) . . . . ?
C23B C24 C27 O28 33.1(10) . . . . ?
C23B C24 C27 O29 -146.6(8) . . . . ?
C24 C25A C26A C21 -4.8(12) . . . . ?
C24 C25B C26B C21 15(4) . . . . ?
C24 C27 O28 Mn2 -160.4(5) . . . . ?
C24 C27 O29 Mn1 178.9(3) . . . . ?
C25A C24 C27 O28 136.5(7) . . . . ?
C25A C24 C27 O29 -43.2(8) . . . . ?
C25B C24 C27 O28 -160.3(12) . . . . ?
C25B C24 C27 O29 20.0(14) . . . . ?
C26A C21 C22A C23A 6.6(9) . . . . ?
C26B C21 C22B C23B -5(2) . . . . ?
C27 C24 C25A C26A -177.7(6) . . . . ?
C27 C24 C25B C26B 173.4(18) . . . . ?
O28 C27 O29 Mn1 -0.8(9) . . . . ?
O29 C27 O28 Mn2 19.3(11) . . . . ?
N31 C1 N11 N12 -67.6(4) . . . . ?
N31 C1 N11 C15 110.5(5) . . . . ?
N31 N32 C33 C34 -1.2(5) . . . . ?
N31 N32 C33 C36 179.7(5) . . . . ?
N32 N31 C35 C34 0.0(5) . . . . ?
N32 N31 C35 C37 179.3(5) . . . . ?
N32 C33 C34 C35 1.2(6) . . . . ?
N32 C33 C34 C41 -179.1(4) . . . . ?
C33 C34 C35 N31 -0.7(5) . . . . ?
C33 C34 C35 C37 -179.9(6) . . . . ?
C33 C34 C41 C42 128.7(6) . . . . ?
C33 C34 C41 C46 -50.3(7) . . . . ?
C34 C41 C42 C43 -178.4(5) . . . . ?
C34 C41 C46 C45 178.5(5) . . . . ?
C35 N31 N32 Mn1 167.9(3) . . . 1_556 ?
C35 N31 N32 C33 0.8(5) . . . . ?
C35 C34 C41 C42 -51.5(8) . . . . ?
C35 C34 C41 C46 129.4(6) . . . . ?
C36 C33 C34 C35 -179.8(6) . . . . ?
C36 C33 C34 C41 0.0(9) . . . . ?
C41 C34 C35 N31 179.6(5) . . . . ?
C41 C34 C35 C37 0.4(10) . . . . ?
C41 C42 C43 C44 0.6(9) . . . . ?
C42 C41 C46 C45 -0.6(8) . . . . ?
C42 C43 C44 C45 -1.8(9) . . . . ?
C42 C43 C44 C47 178.7(5) . . . . ?
C43 C44 C45 C46 1.8(8) . . . . ?
C43 C44 C47 O48 13.4(7) . . . . ?
C43 C44 C47 O49 -169.8(5) . . . . ?
C44 C45 C46 C41 -0.6(8) . . . . ?
C44 C47 O48 Mn1 169.4(4) . . . 1_456 ?
C44 C47 O49 Mn1 -168.4(3) . . . 1_456 ?
C44 C47 O49 Mn2 64.6(5) . . . 1_456 ?
C45 C44 C47 O48 -166.2(5) . . . . ?
C45 C44 C47 O49 10.6(6) . . . . ?
C46 C41 C42 C43 0.6(9) . . . . ?
C47 C44 C45 C46 -178.6(5) . . . . ?
O48 C47 O49 Mn1 8.4(4) . . . 1_456 ?
O48 C47 O49 Mn2 -118.6(4) . . . 1_456 ?
O49 C47 O48 Mn1 -7.2(4) . . . 1_456 ?
C51B N62B N61B C65B -179.6(9) . . . . ?
C51B N62B N61B Ir3B 9.8(12) . . . . ?
C51B N62B C63B C64B 177.6(11) . . . . ?
C51B N62B C63B C66B -2.7(16) . . . . ?
N62B C51B N62B N61B -70.5(17) 4_565 . . . ?
N62B C51B N62B C63B 110.4(14) 4_565 . . . ?
N62B N61B C65B C64B 2.2(10) . . . . ?
N62B N61B C65B C67B -177.1(10) . . . . ?
N61B N62B C63B C64B -1.5(10) . . . . ?
N61B N62B C63B C66B 178.2(7) . . . . ?
N61B C65B C64B C63B -3.2(10) . . . . ?
N61B C65B C64B C71B -177.9(7) . . . . ?
C65B C64B C63B N62B 2.7(9) . . . . ?
C65B C64B C63B C66B -176.9(7) . . . . ?
C65B C64B C71B C72B 109.3(9) . . . . ?
C65B C64B C71B C76B -65.6(10) . . . . ?
C64B C71B C72B C73B -174.8(7) . . . . ?
C64B C71B C76B C75B 174.9(7) . . . . ?
C63B N62B N61B C65B -0.4(11) . . . . ?
C63B N62B N61B Ir3B -170.9(6) . . . . ?
C63B C64B C71B C72B -64.8(8) . . . . ?
C63B C64B C71B C76B 120.4(7) . . . . ?
C67B C65B C64B C63B 176.0(10) . . . . ?
C67B C65B C64B C71B 1.4(16) . . . . ?
C71B C64B C63B N62B 178.0(7) . . . . ?
C71B C64B C63B C66B -1.6(11) . . . . ?
C71B C72B C73B C74B 0.0 . . . . ?
C72B C71B C76B C75B 0.0 . . . . ?
C72B C73B C74B C75B 0.0 . . . . ?
C72B C73B C74B C77 177.2(5) . . . . ?
C73B C74B C75B C76B 0.0 . . . . ?
C73B C74B C77 O78 -4.6(6) . . . . ?
C73B C74B C77 O79 175.5(4) . . . . ?
C74B C75B C76B C71B 0.0 . . . . ?
C74B C77 O78 Mn2 -166.5(5) . . . . ?
C74B C77 O79 Mn1 175.2(3) . . . . ?
C75B C74B C77 O78 172.5(4) . . . . ?
C75B C74B C77 O79 -7.4(7) . . . . ?
C76B C71B C72B C73B 0.0 . . . . ?
C51A N61A N62A C63A 179(3) . . . . ?
C51A N61A N62A Ir3A 13(8) . . . . ?
C51A N61A C65A C64A 180(4) . . . . ?
C51A N61A C65A C67A 19(8) . . . . ?
N61A C51A N61A N62A -70(5) 4_565 . . . ?
N61A C51A N61A C65A 105(5) 4_565 . . . ?
N61A N62A C63A C64A 0(6) . . . . ?
N61A N62A C63A C66A 179(3) . . . . ?
N62A N61A C65A C64A -6(6) . . . . ?
N62A N61A C65A C67A -167(5) . . . . ?
N62A C63A C64A C65A -4(5) . . . . ?
N62A C63A C64A C71A 176(5) . . . . ?
C63A C64A C65A N61A 6(4) . . . . ?
C63A C64A C65A C67A 168(4) . . . . ?
C63A C64A C71A C72A 106(5) . . . . ?
C63A C64A C71A C76A -62(6) . . . . ?
C64A C71A C72A C73A -163(3) . . . . ?
C64A C71A C76A C75A 154(3) . . . . ?
C65A N61A N62A C63A 4(6) . . . . ?
C65A N61A N62A Ir3A -163(4) . . . . ?
C65A C64A C71A C72A -75(4) . . . . ?
C65A C64A C71A C76A 117(4) . . . . ?
C66A C63A C64A C65A 177(3) . . . . ?
C66A C63A C64A C71A -3(7) . . . . ?
C71A C64A C65A N61A -174(3) . . . . ?
C71A C64A C65A C67A -12(5) . . . . ?
C71A C72A C73A C74A 1(2) . . . . ?
C72A C71A C76A C75A -15(4) . . . . ?
C72A C73A C74A C75A 2(4) . . . . ?
C72A C73A C74A C77 165(2) . . . . ?
C73A C74A C75A C76A -11(4) . . . . ?
C73A C74A C77 O78 14(3) . . . . ?
C73A C74A C77 O79 178(3) . . . . ?
C74A C75A C76A C71A 18(4) . . . . ?
C74A C77 O78 Mn2 177.4(12) . . . . ?
C74A C77 O79 Mn1 -165.0(13) . . . . ?
C75A C74A C77 O78 177.4(19) . . . . ?
C75A C74A C77 O79 -19(3) . . . . ?
C76A C71A C72A C73A 5(2) . . . . ?
C77 C74B C75B C76B -177.1(5) . . . . ?
C77 C74A C75A C76A -177(3) . . . . ?
O78 C77 O79 Mn1 -4.7(7) . . . . ?
O79 C77 O78 Mn2 13.4(10) . . . . ?
Ir3A N62A C63A C64A 170(3) . . . . ?
Ir3A N62A C63A C66A -11(6) . . . . ?
Ir3B N61B C65B C64B 171.0(6) . . . . ?
Ir3B N61B C65B C67B -8.3(15) . . . . ?

loop_
_platon_squeeze_void_nr
_platon_squeeze_void_average_x
_platon_squeeze_void_average_y
_platon_squeeze_void_average_z
_platon_squeeze_void_volume
_platon_squeeze_void_count_electrons
_platon_squeeze_void_content
1 -0.500 0.102 0.943 1805 425 ' '
